data_4349999
loop_
_publ_author_name
'Dhankhar, Sandeep Singh'
'Sharma, Nayuesh'
'Nagaraja, C. M.'

_publ_section_title
;
 Construction of bifunctional 2-fold interpenetrated Zn(ii) MOFs
 exhibiting selective CO2 adsorption and aqueous-phase sensing of
 2,4,6-trinitrophenol
;
_journal_issue 4
_journal_name_full 'Inorganic Chemistry Frontiers'
_journal_page_first 1058
_journal_paper_doi 10.1039/C9QI00044E
_journal_volume 6
_journal_year 2019
_chemical_formula_moiety 'C27 H15 N3 O6 Zn, 3(O)'
_chemical_formula_sum 'C27 H15 N3 O9 Zn'
_chemical_formula_weight 590.79
_space_group_crystal_system monoclinic
_space_group_IT_number 13
_space_group_name_Hall '-P 2yc'
_space_group_name_H-M_alt 'P 1 2/c 1'
_atom_sites_solution_hydrogens mixed
_audit_creation_method SHELXL-2014/7
_audit_update_record
;
2018-09-20 deposited with the CCDC.	2019-03-04 downloaded from the CCDC.
;
_cell_angle_alpha 90.000(5)
_cell_angle_beta 97.575(5)
_cell_angle_gamma 90.000(5)
_cell_formula_units_Z 4
_cell_length_a 10.082(5)
_cell_length_b 13.637(5)
_cell_length_c 20.120(5)
_cell_measurement_reflns_used 6875
_cell_measurement_temperature 298(2)
_cell_measurement_theta_max 28.4
_cell_measurement_theta_min 2.5
_cell_volume 2742.1(18)
_computing_cell_refinement 'APEX2 (Bruker, 2014.3);SAINT (Bruker, 2014)'
_computing_data_collection 'APEX2 (Bruker, 2014.3)'
_computing_data_reduction 'SHELXL-2014 (Sheldrick, 2014)'
_computing_molecular_graphics Ortep-3
_computing_publication_material 'WinGX(Farrugia, 2013)'
_computing_structure_refinement 'SHELXL-2014 (Sheldrick, 2014)'
_computing_structure_solution 'SHELXL-2014/7 (Sheldrick, 2014)'
_diffrn_ambient_temperature 298(2)
_diffrn_measured_fraction_theta_full 0.999
_diffrn_measured_fraction_theta_max 0.997
_diffrn_measurement_device_type 'Bruker D8 Venture PHOTON 100 diffractometer'
_diffrn_radiation_type MoK\a
_diffrn_radiation_wavelength 0.71073
_diffrn_reflns_av_R_equivalents 0.0652
_diffrn_reflns_av_unetI/netI 0.0254
_diffrn_reflns_Laue_measured_fraction_full 0.999
_diffrn_reflns_Laue_measured_fraction_max 0.997
_diffrn_reflns_limit_h_max 13
_diffrn_reflns_limit_h_min -13
_diffrn_reflns_limit_k_max 18
_diffrn_reflns_limit_k_min -18
_diffrn_reflns_limit_l_max 26
_diffrn_reflns_limit_l_min -26
_diffrn_reflns_number 113172
_diffrn_reflns_point_group_measured_fraction_full 0.999
_diffrn_reflns_point_group_measured_fraction_max 0.997
_diffrn_reflns_theta_full 25.242
_diffrn_reflns_theta_max 28.394
_diffrn_reflns_theta_min 2.527
_diffrn_source 'fine-focus sealed tube'
_exptl_absorpt_coefficient_mu 0.953
_exptl_absorpt_correction_T_max 0.7457
_exptl_absorpt_correction_T_min 0.6799
_exptl_absorpt_correction_type empirical
_exptl_absorpt_process_details SADABS
_exptl_crystal_colour brown
_exptl_crystal_density_diffrn 1.431
_exptl_crystal_density_meas 1.431
_exptl_crystal_density_method 'not measured'
_exptl_crystal_description needle
_exptl_crystal_F_000 1200
_exptl_crystal_size_max 0.34
_exptl_crystal_size_mid 0.24
_exptl_crystal_size_min 0.17
_refine_diff_density_max 3.935
_refine_diff_density_min -0.537
_refine_diff_density_rms 0.150
_refine_ls_extinction_method none
_refine_ls_goodness_of_fit_ref 1.079
_refine_ls_hydrogen_treatment mixed
_refine_ls_matrix_type full
_refine_ls_number_parameters 369
_refine_ls_number_reflns 6875
_refine_ls_number_restraints 0
_refine_ls_restrained_S_all 1.079
_refine_ls_R_factor_all 0.0923
_refine_ls_R_factor_gt 0.0717
_refine_ls_shift/su_max 0.001
_refine_ls_shift/su_mean 0.000
_refine_ls_structure_factor_coef Fsqd
_refine_ls_weighting_details 'w=1/[\s^2^(Fo^2^)+(0.1457P)^2^+6.1734P] where P=(Fo^2^+2Fc^2^)/3'
_refine_ls_weighting_scheme calc
_refine_ls_wR_factor_gt 0.2297
_refine_ls_wR_factor_ref 0.2462
_reflns_Friedel_coverage 0.000
_reflns_number_gt 5317
_reflns_number_total 6875
_reflns_threshold_expression 'I > 2\s(I)'
_cod_data_source_file c9qi00044e2.cif
_cod_data_source_block MOF2
_cod_original_sg_symbol_H-M 'P 2/c'
_cod_database_code 4349999
_shelx_shelxl_version_number 2014/7
_shelx_space_group_comment
;
The symmetry employed for this shelxl refinement is uniquely defined
by the following loop, which should always be used as a source of
symmetry information in preference to the above space-group names.
They are only intended as comments.
;
_shelxl_version_number 2014-3

loop_
_space_group_symop_operation_xyz
'x, y, z'
'-x, y, -z+1/2'
'-x, -y, -z'
'x, -y, z-1/2'

loop_
_atom_site_label
_atom_site_type_symbol
_atom_site_fract_x
_atom_site_fract_y
_atom_site_fract_z
_atom_site_U_iso_or_equiv
_atom_site_adp_type
_atom_site_occupancy
_atom_site_site_symmetry_order
_atom_site_calc_flag
_atom_site_refinement_flags_posn
_atom_site_refinement_flags_adp
Zn1 Zn 0.63453(4) 0.78731(3) 0.68435(2) 0.02242(18) Uani 1 1 d . .
O2 O 0.8511(3) 0.7891(2) 0.68737(17) 0.0389(8) Uani 1 1 d . .
O1 O 0.7393(3) 0.7834(3) 0.58708(19) 0.0442(9) Uani 1 1 d . .
C24 C 0.6130(5) 1.1461(4) 0.6681(3) 0.0490(13) Uani 1 1 d . .
N1 N 0.6345(4) 0.6301(3) 0.6907(2) 0.0400(9) Uani 1 1 d . .
O3 O 0.4549(3) 0.7829(2) 0.62251(16) 0.0333(7) Uani 1 1 d . .
O6 O 1.0765(5) 0.9588(3) 0.42659(17) 0.0583(11) Uani 1 1 d . .
N3 N 1.0800(4) 0.7925(3) 0.42542(18) 0.0331(8) Uani 1 1 d . .
C3 C 1.0998(4) 0.7889(3) 0.63587(19) 0.0252(8) Uani 1 1 d . .
H3 H 1.1032 0.7892 0.6823 0.030 Uiso 1 1 calc R U
N2 N 0.6258(4) 0.9429(3) 0.68046(19) 0.0330(8) Uani 1 1 d . .
O4 O 0.6476(3) 0.7949(2) 0.78734(15) 0.0381(8) Uani 1 1 d . .
O5 O 1.0790(6) 0.6271(3) 0.42519(19) 0.0716(14) Uani 1 1 d . .
C19 C 0.6378(5) 0.4260(4) 0.6968(3) 0.0499(13) Uani 1 1 d . .
C2 C 0.9771(4) 0.7880(3) 0.5956(2) 0.0289(8) Uani 1 1 d . .
C7 C 1.0912(5) 0.7910(3) 0.4980(2) 0.0337(10) Uani 1 1 d . .
C4 C 0.9737(4) 0.7891(3) 0.5260(2) 0.0333(10) Uani 1 1 d . .
H4 H 0.8919 0.7886 0.4985 0.040 Uiso 1 1 calc R U
C6 C 0.2132(4) 0.7901(3) 0.5371(2) 0.0290(9) Uani 1 1 d . .
H6 H 0.2917 0.7900 0.5175 0.035 Uiso 1 1 calc R U
C11 C 1.0154(4) 0.7934(3) 0.2857(2) 0.0281(8) Uani 1 1 d . .
C5 C 0.2181(4) 0.7893(3) 0.60702(19) 0.0241(8) Uani 1 1 d . .
C12 C 1.0315(5) 0.7029(3) 0.3195(2) 0.0334(9) Uani 1 1 d . .
C27 C 0.3513(4) 0.7888(3) 0.65131(19) 0.0222(7) Uani 1 1 d . .
C10 C 1.0301(4) 0.8831(3) 0.3199(2) 0.0306(9) Uani 1 1 d . .
C1 C 0.8481(4) 0.7863(3) 0.6248(2) 0.0315(9) Uani 1 1 d . .
C20 C 0.6642(5) 1.0000(4) 0.7325(3) 0.0445(11) Uani 1 1 d . .
H20 H 0.6960 0.9711 0.7734 0.053 Uiso 1 1 calc R U
C23 C 0.6586(6) 1.1019(4) 0.7283(4) 0.0561(15) Uani 1 1 d . .
H23 H 0.6855 1.1400 0.7660 0.067 Uiso 1 1 calc R U
C13 C 1.0153(5) 0.6161(4) 0.2849(2) 0.0393(10) Uani 1 1 d . .
O2W O 0.6627(9) 0.6564(6) 0.4756(3) 0.138(3) Uani 1 1 d . .
O3W O 0.7473(7) 0.7828(5) 0.3767(3) 0.104(2) Uani 1 1 d . .
C25 C 0.6034(7) 1.2539(5) 0.6585(4) 0.0604(15) Uani 1 1 d . .
H25 H 0.5676 1.2773 0.6165 0.072 Uiso 1 1 calc R U
C22 C 0.5741(7) 1.0876(4) 0.6141(3) 0.0606(15) Uani 1 1 d . .
H22 H 0.5444 1.1150 0.5725 0.073 Uiso 1 1 calc R U
C14 C 1.0148(5) 0.9701(3) 0.2853(2) 0.0350(9) Uani 1 1 d . .
C21 C 0.5794(7) 0.9869(4) 0.6221(3) 0.0539(14) Uani 1 1 d . .
H21 H 0.5495 0.9477 0.5853 0.065 Uiso 1 1 calc R U
C18 C 0.5842(7) 0.4760(4) 0.6383(4) 0.0640(17) Uani 1 1 d . .
H18 H 0.5488 0.4412 0.6003 0.077 Uiso 1 1 calc R U
C15 C 0.6835(6) 0.5822(4) 0.7464(3) 0.0497(13) Uani 1 1 d . .
H15 H 0.7175 0.6185 0.7840 0.060 Uiso 1 1 calc R U
C8 C 1.0649(5) 0.7022(4) 0.3936(2) 0.0393(11) Uani 1 1 d . .
C17 C 0.6859(7) 0.4815(4) 0.7507(4) 0.0598(15) Uani 1 1 d . .
H17 H 0.7206 0.4514 0.7907 0.072 Uiso 1 1 calc R U
C9 C 1.0629(5) 0.8837(4) 0.3937(2) 0.0349(9) Uani 1 1 d . .
C16 C 0.5846(6) 0.5773(4) 0.6378(3) 0.0517(13) Uani 1 1 d . .
H16 H 0.5486 0.6098 0.5989 0.062 Uiso 1 1 calc R U
C26 C 0.6417(7) 1.3170(5) 0.7049(4) 0.0614(16) Uani 1 1 d . .
H26 H 0.6746 1.2926 0.7470 0.074 Uiso 1 1 calc R U
O1W O 0.7367(11) 0.9553(7) 0.4631(7) 0.231(7) Uani 1 1 d . .
H13 H 1.007(6) 0.560(5) 0.309(3) 0.058(18) Uiso 1 1 d . .
H14 H 1.017(5) 1.030(4) 0.314(3) 0.042(14) Uiso 1 1 d . .

loop_
_atom_site_aniso_label
_atom_site_aniso_U_11
_atom_site_aniso_U_22
_atom_site_aniso_U_33
_atom_site_aniso_U_23
_atom_site_aniso_U_13
_atom_site_aniso_U_12
Zn1 0.0177(3) 0.0253(3) 0.0240(3) -0.00083(16) 0.00163(17) -0.00035(16)
O2 0.0303(17) 0.056(2) 0.0324(17) 0.0001(13) 0.0125(13) -0.0007(13)
O1 0.0195(15) 0.067(2) 0.046(2) -0.0076(16) 0.0042(14) -0.0014(14)
C24 0.040(3) 0.033(2) 0.076(4) 0.005(2) 0.015(3) -0.001(2)
N1 0.036(2) 0.031(2) 0.053(2) -0.0008(17) 0.0067(18) 0.0005(15)
O3 0.0161(13) 0.0499(19) 0.0333(16) -0.0035(12) 0.0005(11) -0.0009(12)
O6 0.095(3) 0.049(2) 0.0283(17) -0.0097(15) -0.0013(18) -0.005(2)
N3 0.0330(19) 0.047(2) 0.0188(16) -0.0009(14) 0.0008(14) -0.0003(15)
C3 0.0218(18) 0.036(2) 0.0180(17) -0.0010(14) 0.0023(14) -0.0023(15)
N2 0.0323(19) 0.0226(16) 0.044(2) 0.0001(14) 0.0067(16) -0.0014(14)
O4 0.0358(18) 0.056(2) 0.0201(14) -0.0023(12) -0.0040(12) 0.0019(14)
O5 0.130(4) 0.050(2) 0.0293(18) 0.0074(16) -0.007(2) 0.010(3)
C19 0.042(3) 0.038(3) 0.072(4) -0.001(2) 0.015(3) 0.003(2)
C2 0.0228(19) 0.041(2) 0.0228(19) 0.0008(15) 0.0042(15) -0.0009(16)
C7 0.030(2) 0.053(3) 0.0181(18) -0.0007(16) 0.0031(16) 0.0001(18)
C4 0.0207(19) 0.056(3) 0.0217(19) -0.0022(17) -0.0018(15) 0.0003(17)
C6 0.0202(18) 0.046(2) 0.0209(18) 0.0003(15) 0.0045(14) 0.0018(16)
C11 0.025(2) 0.038(2) 0.021(2) 0.0011(15) 0.0035(15) -0.0009(16)
C5 0.0177(17) 0.033(2) 0.0204(17) 0.0002(14) -0.0003(14) 0.0005(14)
C12 0.035(2) 0.044(3) 0.0206(19) 0.0020(16) 0.0026(16) 0.0037(18)
C27 0.0204(17) 0.0237(17) 0.0214(17) -0.0011(13) -0.0010(14) -0.0011(13)
C10 0.030(2) 0.039(2) 0.0229(18) -0.0030(16) 0.0038(15) -0.0013(17)
C1 0.024(2) 0.037(2) 0.034(2) -0.0027(16) 0.0063(17) -0.0011(16)
C20 0.040(3) 0.038(3) 0.056(3) -0.004(2) 0.006(2) -0.007(2)
C23 0.045(3) 0.045(3) 0.080(4) -0.018(3) 0.014(3) -0.009(2)
C13 0.051(3) 0.037(2) 0.030(2) 0.0044(18) 0.0020(19) 0.002(2)
O2W 0.178(8) 0.156(7) 0.076(4) -0.010(4) 0.005(4) -0.094(6)
O3W 0.079(4) 0.170(7) 0.063(3) 0.015(3) 0.004(3) 0.015(4)
C25 0.055(4) 0.042(3) 0.085(5) -0.005(3) 0.015(3) -0.002(3)
C22 0.068(4) 0.044(3) 0.068(4) 0.013(3) 0.002(3) 0.004(3)
C14 0.041(2) 0.035(2) 0.028(2) -0.0029(17) 0.0036(18) 0.0008(18)
C21 0.071(4) 0.036(3) 0.053(3) 0.007(2) 0.003(3) 0.001(3)
C18 0.079(4) 0.042(3) 0.071(4) -0.021(3) 0.012(3) -0.009(3)
C15 0.050(3) 0.033(2) 0.063(3) 0.000(2) -0.004(2) 0.003(2)
C8 0.047(3) 0.050(3) 0.020(2) 0.0047(17) -0.0011(18) 0.004(2)
C17 0.060(4) 0.035(3) 0.083(4) 0.010(3) 0.002(3) 0.007(2)
C9 0.037(2) 0.045(2) 0.0214(19) -0.0032(17) -0.0014(16) -0.0005(19)
C16 0.065(4) 0.037(3) 0.053(3) -0.009(2) 0.007(3) -0.005(2)
C26 0.056(4) 0.043(3) 0.086(5) 0.003(3) 0.014(3) 0.003(3)
O1W 0.184(9) 0.150(8) 0.309(14) -0.127(9) -0.153(10) 0.083(7)

loop_
_atom_type_symbol
_atom_type_description
_atom_type_scat_dispersion_real
_atom_type_scat_dispersion_imag
_atom_type_scat_source
C C 0.0033 0.0016 'International Tables Vol C Tables 4.2.6.8 and 6.1.1.4'
H H 0.0000 0.0000 'International Tables Vol C Tables 4.2.6.8 and 6.1.1.4'
N N 0.0061 0.0033 'International Tables Vol C Tables 4.2.6.8 and 6.1.1.4'
O O 0.0106 0.0060 'International Tables Vol C Tables 4.2.6.8 and 6.1.1.4'
Zn Zn 0.2839 1.4301 'International Tables Vol C Tables 4.2.6.8 and 6.1.1.4'

loop_
_geom_angle_atom_site_label_1
_geom_angle_atom_site_label_2
_geom_angle_atom_site_label_3
_geom_angle
_geom_angle_site_symmetry_1
_geom_angle_site_symmetry_3
O3 Zn1 O4 122.93(13) . .
O3 Zn1 N2 88.76(13) . .
O4 Zn1 N2 89.08(14) . .
O3 Zn1 N1 89.98(14) . .
O4 Zn1 N1 89.46(15) . .
N2 Zn1 N1 177.15(15) . .
O3 Zn1 O2 144.76(13) . .
O4 Zn1 O2 92.31(13) . .
N2 Zn1 O2 91.51(13) . .
N1 Zn1 O2 91.00(13) . .
O3 Zn1 O1 87.26(13) . .
O4 Zn1 O1 149.79(13) . .
N2 Zn1 O1 90.73(13) . .
N1 Zn1 O1 91.76(14) . .
O2 Zn1 O1 57.49(12) . .
O3 Zn1 C1 115.94(14) . .
O4 Zn1 C1 121.12(14) . .
N2 Zn1 C1 91.21(13) . .
N1 Zn1 C1 91.64(14) . .
O2 Zn1 C1 28.81(14) . .
O1 Zn1 C1 28.68(14) . .
C1 O2 Zn1 94.6(3) . .
C1 O1 Zn1 87.1(3) . .
C22 C24 C23 118.2(5) . .
C22 C24 C25 117.9(6) . .
C23 C24 C25 123.9(6) . .
C16 N1 C15 117.8(5) . .
C16 N1 Zn1 119.8(4) . .
C15 N1 Zn1 122.4(3) . .
C27 O3 Zn1 115.9(3) . .
C8 N3 C9 125.4(4) . .
C8 N3 C7 116.2(4) . .
C9 N3 C7 117.5(4) . .
C2 C3 C5 120.2(4) . 1_655
C20 N2 C21 117.4(4) . .
C20 N2 Zn1 123.6(3) . .
C21 N2 Zn1 119.1(3) . .
C27 O4 Zn1 172.6(3) 2_656 .
C17 C19 C18 117.1(5) . .
C17 C19 C26 117.8(6) . 1_545
C18 C19 C26 125.1(6) . 1_545
C3 C2 C4 119.3(4) . .
C3 C2 C1 121.7(4) . .
C4 C2 C1 119.1(4) . .
C6 C7 C4 121.3(4) 1_655 .
C6 C7 N3 121.6(4) 1_655 .
C4 C7 N3 117.1(4) . .
C7 C4 C2 120.1(4) . .
C7 C6 C5 119.2(4) 1_455 .
C10 C11 C12 122.0(4) . .
C10 C11 C11 119.3(2) . 2_755
C12 C11 C11 118.8(2) . 2_755
C3 C5 C6 119.9(4) 1_455 .
C3 C5 C27 119.8(3) 1_455 .
C6 C5 C27 120.2(3) . .
C13 C12 C11 120.8(4) . .
C13 C12 C8 120.0(4) . .
C11 C12 C8 119.2(4) . .
O4 C27 O3 124.3(4) 2_656 .
O4 C27 C5 118.6(4) 2_656 .
O3 C27 C5 117.0(3) . .
C14 C10 C11 120.5(4) . .
C14 C10 C9 119.9(4) . .
C11 C10 C9 119.6(4) . .
O1 C1 O2 120.9(4) . .
O1 C1 C2 120.1(4) . .
O2 C1 C2 119.1(4) . .
O1 C1 Zn1 64.3(2) . .
O2 C1 Zn1 56.6(2) . .
C2 C1 Zn1 175.5(3) . .
N2 C20 C23 122.3(5) . .
C24 C23 C20 119.8(6) . .
C12 C13 C13 120.4(3) . 2_755
C26 C25 C24 123.9(7) . .
C24 C22 C21 119.1(6) . .
C10 C14 C14 120.2(2) . 2_755
N2 C21 C22 123.2(6) . .
C16 C18 C19 119.3(6) . .
N1 C15 C17 122.9(6) . .
O5 C8 N3 120.8(4) . .
O5 C8 C12 122.2(5) . .
N3 C8 C12 117.0(4) . .
C19 C17 C15 120.3(6) . .
O6 C9 N3 120.1(4) . .
O6 C9 C10 123.1(4) . .
N3 C9 C10 116.8(4) . .
N1 C16 C18 122.5(6) . .
C25 C26 C19 125.7(8) . 1_565

loop_
_geom_bond_atom_site_label_1
_geom_bond_atom_site_label_2
_geom_bond_distance
_geom_bond_site_symmetry_2
Zn1 O3 2.059(3) .
Zn1 O4 2.061(3) .
Zn1 N2 2.124(4) .
Zn1 N1 2.147(4) .
Zn1 O2 2.176(4) .
Zn1 O1 2.344(4) .
Zn1 C1 2.599(4) .
O2 C1 1.256(6) .
O1 C1 1.249(6) .
C24 C22 1.363(9) .
C24 C23 1.376(9) .
C24 C25 1.484(8) .
N1 C16 1.328(7) .
N1 C15 1.334(7) .
O3 C27 1.262(5) .
O6 C9 1.217(6) .
N3 C8 1.388(6) .
N3 C9 1.398(6) .
N3 C7 1.450(5) .
C3 C2 1.387(6) .
C3 C5 1.394(5) 1_655
N2 C20 1.322(6) .
N2 C21 1.347(7) .
O4 C27 1.236(5) 2_656
O5 C8 1.203(6) .
C19 C17 1.358(9) .
C19 C18 1.405(9) .
C19 C26 1.495(9) 1_545
C2 C4 1.395(6) .
C2 C1 1.497(6) .
C7 C6 1.369(6) 1_655
C7 C4 1.378(6) .
C6 C7 1.369(6) 1_455
C6 C5 1.400(5) .
C11 C10 1.401(6) .
C11 C12 1.409(6) .
C11 C11 1.428(8) 2_755
C5 C3 1.394(5) 1_455
C5 C27 1.511(5) .
C12 C13 1.372(6) .
C12 C8 1.484(6) .
C27 O4 1.236(5) 2_656
C10 C14 1.373(6) .
C10 C9 1.479(6) .
C20 C23 1.393(8) .
C13 C13 1.397(9) 2_755
C25 C26 1.292(10) .
C22 C21 1.382(8) .
C14 C14 1.414(8) 2_755
C18 C16 1.382(8) .
C15 C17 1.376(7) .
C26 C19 1.495(9) 1_565
